data_7019699
loop_
_publ_author_name
'Palomas, David'
'Holle, Sigrid'
'In\'es, Blanca'
'Bruns, Hans'
'Goddard, Richard'
'Alcarazo, Manuel'

_publ_section_title
;
 Synthesis and reactivity of electron poor allenes: formation of
 completely organic frustrated Lewis pairs.
;
_journal_issue 30
_journal_name_full 'Dalton transactions (Cambridge, England : 2003)'
_journal_page_first 9073
_journal_page_last 9082
_journal_paper_doi 10.1039/c2dt30195d
_journal_volume 41
_journal_year 2012
_chemical_compound_source liquid
_chemical_formula_moiety 'C15 H20 O8'
_chemical_formula_sum 'C15 H20 O8'
_chemical_formula_weight 328.31
_chemical_melting_point 276(2)
_chemical_name_systematic
;
1,1,3,3-tetra(ethoxylcarbonyl)allene
;
_space_group_IT_number 2
_symmetry_cell_setting triclinic
_symmetry_Int_Tables_number 2
_symmetry_space_group_name_Hall '-P 1'
_symmetry_space_group_name_H-M 'P -1'
_atom_sites_solution_hydrogens geom
_atom_sites_solution_primary direct
_atom_sites_solution_secondary difmap
_audit_block_code HOS-HF-344-03
_audit_creation_date 2012-01-18
_cell_angle_alpha 100.459(2)
_cell_angle_beta 95.176(2)
_cell_angle_gamma 102.972(2)
_cell_formula_units_Z 2
_cell_length_a 4.7229(2)
_cell_length_b 9.6401(5)
_cell_length_c 19.1004(9)
_cell_measurement_reflns_used 5048
_cell_measurement_temperature 200(2)
_cell_measurement_theta_max 64.0634
_cell_measurement_theta_min 4.7514
_cell_volume 825.53(7)
_computing_cell_refinement 'SAINT software (Bruker AXS, 2004)'
_computing_data_collection 'PROTEUM2 (Bruker AXS, 2008)'
_computing_data_reduction 'SAINT software (Bruker AXS, 2004)'
_computing_molecular_graphics 'DIAMOND (Crystal Impact GbR, 2005)'
_computing_structure_refinement 'SHELXL-97 (G. M. Sheldrick, 2008)'
_computing_structure_solution 'SHELXS-97 (G. M. Sheldrick, 2008)'
_diffrn_ambient_temperature 200(2)
_diffrn_detector_area_resol_mean 66.67
_diffrn_measured_fraction_theta_full 0.953
_diffrn_measured_fraction_theta_max 0.953
_diffrn_measurement_device_type 'Bruker AXS X8 Proteum'
_diffrn_measurement_method 'CCD \f- and \w-scans'
_diffrn_radiation_monochromator 'focusing multilayer optic'
_diffrn_radiation_source '0.2 x 2mm^2^ focus rotating anode'
_diffrn_radiation_type Cu-K\a
_diffrn_radiation_wavelength 1.54178
_diffrn_reflns_av_R_equivalents 0.0657
_diffrn_reflns_av_sigmaI/netI 0.0388
_diffrn_reflns_limit_h_max 4
_diffrn_reflns_limit_h_min -5
_diffrn_reflns_limit_k_max 11
_diffrn_reflns_limit_k_min -11
_diffrn_reflns_limit_l_max 22
_diffrn_reflns_limit_l_min -22
_diffrn_reflns_number 18085
_diffrn_reflns_theta_full 66.59
_diffrn_reflns_theta_max 66.59
_diffrn_reflns_theta_min 2.37
_diffrn_standards_decay_% 0
_diffrn_standards_interval_count 0
_diffrn_standards_number 0
_exptl_absorpt_coefficient_mu 0.919
_exptl_absorpt_correction_T_max 1.0
_exptl_absorpt_correction_T_min 0.3001
_exptl_absorpt_correction_type multi-scan
_exptl_absorpt_process_details 'SADABS (Bruker AXS, 2008)'
_exptl_crystal_colour colourless
_exptl_crystal_density_diffrn 1.321
_exptl_crystal_description prism
_exptl_crystal_F_000 348
_exptl_crystal_size_max 0.1
_exptl_crystal_size_mid 0.1
_exptl_crystal_size_min 0.1
_refine_diff_density_max 0.428
_refine_diff_density_min -0.276
_refine_diff_density_rms 0.062
_refine_ls_extinction_method none
_refine_ls_goodness_of_fit_ref 1.051
_refine_ls_hydrogen_treatment constr
_refine_ls_matrix_type full
_refine_ls_number_parameters 212
_refine_ls_number_reflns 2790
_refine_ls_number_restraints 0
_refine_ls_restrained_S_all 1.051
_refine_ls_R_factor_all 0.0758
_refine_ls_R_factor_gt 0.0612
_refine_ls_shift/su_max 0.000
_refine_ls_shift/su_mean 0.000
_refine_ls_structure_factor_coef Fsqd
_refine_ls_weighting_details 'calc w=1/[\s^2^(Fo^2^)+(0.0809P)^2^+0.6295P] where P=(Fo^2^+2Fc^2^)/3'
_refine_ls_weighting_scheme calc
_refine_ls_wR_factor_gt 0.1588
_refine_ls_wR_factor_ref 0.1692
_reflns_number_gt 2124
_reflns_number_total 2790
_reflns_threshold_expression >2sigma(I)
_cod_data_source_file c2dt30195d.txt
_cod_data_source_block 6973_4
_cod_original_sg_symbol_Hall '-p 1'
_cod_original_sg_symbol_H-M 'p -1'
_cod_database_code 7019699

loop_
_symmetry_equiv_pos_as_xyz
'x, y, z'
'-x, -y, -z'

loop_
_atom_site_label
_atom_site_type_symbol
_atom_site_fract_x
_atom_site_fract_y
_atom_site_fract_z
_atom_site_U_iso_or_equiv
_atom_site_adp_type
_atom_site_occupancy
_atom_site_symmetry_multiplicity
_atom_site_calc_flag
_atom_site_refinement_flags
C1 C 0.7647(6) 0.7608(3) 0.74932(13) 0.0325(6) Uani 1 1 d .
C2 C 0.8475(6) 0.8898(3) 0.79226(13) 0.0315(6) Uani 1 1 d .
C3 C 0.6664(6) 0.6340(3) 0.70579(13) 0.0326(6) Uani 1 1 d .
C4 C 1.0736(6) 0.9193(3) 0.85644(14) 0.0353(6) Uani 1 1 d .
C5 C 0.7044(6) 1.0076(3) 0.77765(14) 0.0361(6) Uani 1 1 d .
C6 C 0.4210(6) 0.5242(3) 0.72401(14) 0.0366(6) Uani 1 1 d .
C7 C 0.7820(6) 0.6008(3) 0.63538(14) 0.0356(6) Uani 1 1 d .
C8 C 1.3857(7) 0.8136(3) 0.92274(14) 0.0428(7) Uani 1 1 d .
H8A H 1.5046 0.9148 0.9400 0.051 Uiso 1 1 calc R
H8B H 1.5209 0.7504 0.9112 0.051 Uiso 1 1 calc R
C9 C 1.2166(8) 0.7664(4) 0.98066(16) 0.0546(8) Uani 1 1 d .
H9A H 1.0854 0.8302 0.9927 0.082 Uiso 1 1 calc R
H9B H 1.3533 0.7722 1.0235 0.082 Uiso 1 1 calc R
H9C H 1.1005 0.6658 0.9637 0.082 Uiso 1 1 calc R
C10 C 0.3833(8) 1.0695(4) 0.69216(19) 0.0599(9) Uani 1 1 d .
H10A H 0.3753 1.1455 0.7339 0.072 Uiso 1 1 calc R
H10B H 0.1796 1.0187 0.6704 0.072 Uiso 1 1 calc R
C11 C 0.5417(10) 1.1376(4) 0.6387(2) 0.0787(12) Uani 1 1 d .
H11A H 0.7369 1.1954 0.6617 0.118 Uiso 1 1 calc R
H11B H 0.4316 1.2010 0.6200 0.118 Uiso 1 1 calc R
H11C H 0.5615 1.0616 0.5991 0.118 Uiso 1 1 calc R
C12 C 0.2184(7) 0.4328(3) 0.82097(16) 0.0504(8) Uani 1 1 d .
H12A H 0.1303 0.3431 0.7842 0.060 Uiso 1 1 calc R
H12B H 0.0627 0.4836 0.8325 0.060 Uiso 1 1 calc R
C13 C 0.3512(9) 0.3961(4) 0.88688(17) 0.0587(9) Uani 1 1 d .
H13A H 0.5034 0.3451 0.8747 0.088 Uiso 1 1 calc R
H13B H 0.1989 0.3334 0.9066 0.088 Uiso 1 1 calc R
H13C H 0.4386 0.4858 0.9227 0.088 Uiso 1 1 calc R
C14 C 1.1396(7) 0.6969(3) 0.56515(15) 0.0458(7) Uani 1 1 d .
H14A H 1.1429 0.5939 0.5484 0.055 Uiso 1 1 calc R
H14B H 1.3447 0.7562 0.5753 0.055 Uiso 1 1 calc R
C15 C 0.9746(8) 0.7456(4) 0.50769(17) 0.0590(9) Uani 1 1 d .
H15A H 0.7737 0.6844 0.4964 0.088 Uiso 1 1 calc R
H15B H 1.0720 0.7372 0.4645 0.088 Uiso 1 1 calc R
H15C H 0.9697 0.8472 0.5245 0.088 Uiso 1 1 calc R
O1 O 1.1346(5) 1.0281(2) 0.90201(13) 0.0664(7) Uani 1 1 d .
O2 O 1.1868(4) 0.8053(2) 0.85826(9) 0.0419(5) Uani 1 1 d .
O3 O 0.7416(7) 1.1218(3) 0.81637(15) 0.0898(10) Uani 1 1 d .
O4 O 0.5323(6) 0.9664(2) 0.71578(12) 0.0623(7) Uani 1 1 d .
O5 O 0.2227(5) 0.4468(3) 0.68138(11) 0.0605(7) Uani 1 1 d .
O6 O 0.4530(4) 0.5273(2) 0.79401(10) 0.0451(5) Uani 1 1 d .
O7 O 0.6848(5) 0.4923(2) 0.59046(10) 0.0487(6) Uani 1 1 d .
O8 O 1.0027(4) 0.7117(2) 0.63087(9) 0.0420(5) Uani 1 1 d .

loop_
_atom_site_aniso_label
_atom_site_aniso_U_11
_atom_site_aniso_U_22
_atom_site_aniso_U_33
_atom_site_aniso_U_23
_atom_site_aniso_U_13
_atom_site_aniso_U_12
C1 0.0318(14) 0.0383(15) 0.0288(13) 0.0106(12) 0.0064(11) 0.0081(12)
C2 0.0333(14) 0.0286(13) 0.0297(13) 0.0048(11) 0.0093(11) 0.0007(11)
C3 0.0360(15) 0.0315(14) 0.0283(13) 0.0042(11) -0.0008(11) 0.0076(11)
C4 0.0358(15) 0.0309(14) 0.0344(14) 0.0026(11) 0.0060(11) 0.0015(12)
C5 0.0391(15) 0.0331(14) 0.0341(14) 0.0061(12) 0.0096(12) 0.0037(12)
C6 0.0403(16) 0.0323(14) 0.0347(15) 0.0049(12) 0.0005(12) 0.0069(12)
C7 0.0388(15) 0.0355(15) 0.0311(14) 0.0049(12) 0.0013(11) 0.0096(12)
C8 0.0423(16) 0.0469(17) 0.0347(15) 0.0043(12) -0.0047(12) 0.0092(13)
C9 0.061(2) 0.063(2) 0.0370(16) 0.0104(15) 0.0049(15) 0.0117(17)
C10 0.071(2) 0.057(2) 0.061(2) 0.0184(17) 0.0024(17) 0.0296(18)
C11 0.084(3) 0.065(2) 0.096(3) 0.040(2) 0.012(2) 0.019(2)
C12 0.0555(19) 0.0452(17) 0.0446(17) 0.0104(14) 0.0137(14) -0.0031(15)
C13 0.079(2) 0.0458(18) 0.052(2) 0.0172(15) 0.0183(17) 0.0086(17)
C14 0.0492(18) 0.0530(18) 0.0350(15) 0.0051(13) 0.0149(13) 0.0120(15)
C15 0.069(2) 0.069(2) 0.0407(17) 0.0122(16) 0.0160(16) 0.0168(18)
O1 0.0745(17) 0.0397(12) 0.0674(15) -0.0132(11) -0.0255(13) 0.0114(11)
O2 0.0507(12) 0.0392(11) 0.0318(10) -0.0003(8) -0.0017(8) 0.0121(9)
O3 0.123(3) 0.0557(15) 0.0786(18) -0.0231(14) -0.0366(17) 0.0478(16)
O4 0.0889(18) 0.0515(13) 0.0470(13) 0.0016(10) -0.0113(12) 0.0335(12)
O5 0.0558(14) 0.0641(14) 0.0442(12) 0.0101(11) -0.0077(11) -0.0144(12)
O6 0.0507(12) 0.0424(11) 0.0331(10) 0.0057(8) 0.0046(8) -0.0050(9)
O7 0.0503(13) 0.0455(12) 0.0398(11) -0.0088(9) 0.0030(9) 0.0058(10)
O8 0.0498(12) 0.0396(11) 0.0322(10) 0.0013(8) 0.0106(8) 0.0046(9)

loop_
_atom_type_symbol
_atom_type_description
_atom_type_scat_dispersion_real
_atom_type_scat_dispersion_imag
_atom_type_scat_source
C C 0.0181 0.0091 'International Tables Vol C Tables 4.2.6.8 and 6.1.1.4'
H H 0.0000 0.0000 'International Tables Vol C Tables 4.2.6.8 and 6.1.1.4'
O O 0.0492 0.0322 'International Tables Vol C Tables 4.2.6.8 and 6.1.1.4'

loop_
_geom_angle_atom_site_label_1
_geom_angle_atom_site_label_2
_geom_angle_atom_site_label_3
_geom_angle
_geom_angle_publ_flag
C3 C1 C2 176.5(3) y
C1 C2 C4 121.1(2) y
C1 C2 C5 119.2(2) y
C4 C2 C5 119.7(2) y
C1 C3 C6 119.4(2) y
C1 C3 C7 121.0(2) y
C6 C3 C7 119.5(2) y
O1 C4 O2 124.4(3) y
O1 C4 C2 124.5(3) y
O2 C4 C2 111.0(2) y
O3 C5 O4 124.5(3) y
O3 C5 C2 124.5(3) y
O4 C5 C2 111.0(2) y
O5 C6 O6 125.2(3) y
O5 C6 C3 124.4(2) y
O6 C6 C3 110.4(2) y
O7 C7 O8 126.1(2) y
O7 C7 C3 124.4(2) y
O8 C7 C3 109.5(2) y
O2 C8 C9 110.5(2) y
O4 C10 C11 109.8(3) y
O6 C12 C13 107.4(3) y
O8 C14 C15 110.6(3) y
C4 O2 C8 116.4(2) y
C5 O4 C10 118.2(2) y
C6 O6 C12 116.8(2) y
C7 O8 C14 116.5(2) y

loop_
_geom_bond_atom_site_label_1
_geom_bond_atom_site_label_2
_geom_bond_distance
_geom_bond_publ_flag
C1 C3 1.307(3) y
C1 C2 1.314(3) y
C2 C4 1.492(4) y
C2 C5 1.500(4) y
C3 C6 1.498(4) y
C3 C7 1.505(4) y
C4 O1 1.195(3) y
C4 O2 1.330(3) y
C5 O3 1.176(3) y
C5 O4 1.314(3) y
C6 O5 1.194(3) y
C6 O6 1.326(3) y
C7 O7 1.195(3) y
C7 O8 1.337(3) y
C8 O2 1.459(3) y
C8 C9 1.499(4) y
C10 O4 1.451(4) y
C10 C11 1.481(5) y
C12 O6 1.464(3) y
C12 C13 1.491(5) y
C14 O8 1.462(3) y
C14 C15 1.493(5) y
